data_2213104
loop_
_publ_author_name
'Gang Liu'
'Ling Xie'
'Yan Wang'
'Ji-De Wang'

_publ_section_title
;
 <i>N</i>,<i>N</i>'-Bis(4-hydroxybenzylidene)hydrazine
;
_journal_coeditor_code AT2274
_journal_issue 5
_journal_name_full 'Acta Crystallographica Section E'
_journal_page_first o2611
_journal_page_last o2611
_journal_paper_doi 10.1107/S1600536807018855
_journal_volume 63
_journal_year 2007
_chemical_formula_iupac 'C14 H12 N2 O2'
_chemical_formula_moiety 'C14 H12 N2 O2'
_chemical_formula_sum 'C14 H12 N2 O2'
_chemical_formula_weight 240.26
_chemical_melting_point 528
_chemical_name_systematic
;
<i>N</i>,<i>N</i>'-Bis(4-Hydroxybenzylidene)hydrazine
;
_space_group_IT_number 14
_symmetry_cell_setting monoclinic
_symmetry_space_group_name_Hall '-P 2ybc'
_symmetry_space_group_name_H-M 'P 1 21/c 1'
_atom_sites_solution_hydrogens geom
_atom_sites_solution_primary direct
_atom_sites_solution_secondary difmap
_audit_creation_method SHELXL-97
_cell_angle_alpha 90.00
_cell_angle_beta 114.12(3)
_cell_angle_gamma 90.00
_cell_formula_units_Z 4
_cell_length_a 12.587(3)
_cell_length_b 8.5349(17)
_cell_length_c 11.897(2)
_cell_measurement_reflns_used 8183
_cell_measurement_temperature 153(2)
_cell_measurement_theta_max 27.5
_cell_measurement_theta_min 3.03
_cell_volume 1166.5(5)
_computing_cell_refinement RAPID-AUTO
_computing_data_collection 'RAPID-AUTO (Rigaku, 2004)'
_computing_data_reduction RAPID-AUTO
_computing_molecular_graphics 'ORTEP-3 (Farrugia, 1997)'
_computing_publication_material 'WinGX (Farrugia, 1999)'
_computing_structure_refinement 'SHELXL97 (Sheldrick, 1997)'
_computing_structure_solution 'SHELXS97 (Sheldrick, 1997)'
_diffrn_ambient_temperature 153(2)
_diffrn_measured_fraction_theta_full 0.999
_diffrn_measured_fraction_theta_max 0.999
_diffrn_measurement_device_type 'Rigaku R-AXIS SPIDER'
_diffrn_measurement_method \w
_diffrn_radiation_monochromator graphite
_diffrn_radiation_source 'fine-focus sealed tube'
_diffrn_radiation_type MoK\a
_diffrn_radiation_wavelength 0.71073
_diffrn_reflns_av_R_equivalents 0.0262
_diffrn_reflns_av_sigmaI/netI 0.0238
_diffrn_reflns_limit_h_max 16
_diffrn_reflns_limit_h_min -16
_diffrn_reflns_limit_k_max 11
_diffrn_reflns_limit_k_min -10
_diffrn_reflns_limit_l_max 15
_diffrn_reflns_limit_l_min -15
_diffrn_reflns_number 10931
_diffrn_reflns_theta_full 27.47
_diffrn_reflns_theta_max 27.47
_diffrn_reflns_theta_min 3.04
_diffrn_standards_decay_% 0
_diffrn_standards_interval_count 0
_diffrn_standards_interval_time 0
_diffrn_standards_number 0
_exptl_absorpt_coefficient_mu 0.094
_exptl_absorpt_correction_T_max 0.9972
_exptl_absorpt_correction_T_min 0.9689
_exptl_absorpt_correction_type multi-scan
_exptl_absorpt_process_details '(ABSCOR; Higashi, 1995)'
_exptl_crystal_colour colourless
_exptl_crystal_density_diffrn 1.368
_exptl_crystal_density_method 'not measured'
_exptl_crystal_description chip
_exptl_crystal_F_000 504
_exptl_crystal_size_max 0.34
_exptl_crystal_size_mid 0.33
_exptl_crystal_size_min 0.03
_refine_diff_density_max 0.333
_refine_diff_density_min -0.272
_refine_ls_extinction_coef 0.010(3)
_refine_ls_extinction_expression Fc^*^=kFc[1+0.001xFc^2^\l^3^/sin(2\q)]^-1/4^
_refine_ls_extinction_method SHELXL97
_refine_ls_goodness_of_fit_ref 1.006
_refine_ls_hydrogen_treatment constr
_refine_ls_matrix_type full
_refine_ls_number_parameters 164
_refine_ls_number_reflns 2663
_refine_ls_number_restraints 0
_refine_ls_restrained_S_all 1.006
_refine_ls_R_factor_all 0.0586
_refine_ls_R_factor_gt 0.0464
_refine_ls_shift/su_max 0.009
_refine_ls_shift/su_mean 0.001
_refine_ls_structure_factor_coef Fsqd
_refine_ls_weighting_details 'calc w=1/[\s^2^(Fo^2^)+(0.0904P)^2^+0.38P] where P=(Fo^2^+2Fc^2^)/3'
_refine_ls_weighting_scheme calc
_refine_ls_wR_factor_gt 0.1353
_refine_ls_wR_factor_ref 0.1473
_reflns_number_gt 2075
_reflns_number_total 2663
_reflns_threshold_expression I>2\s(I)
_cod_data_source_file at2274.cif
_cod_data_source_block I
_cod_original_cell_volume 1166.6(4)
_cod_original_sg_symbol_H-M 'P 21/c'
_cod_database_code 2213104
_cod_database_fobs_code 2213104

loop_
_symmetry_equiv_pos_as_xyz
'x, y, z'
'-x, y+1/2, -z+1/2'
'-x, -y, -z'
'x, -y-1/2, z-1/2'

loop_
_atom_site_type_symbol
_atom_site_label
_atom_site_fract_x
_atom_site_fract_y
_atom_site_fract_z
_atom_site_U_iso_or_equiv
_atom_site_adp_type
_atom_site_calc_flag
_atom_site_refinement_flags
_atom_site_occupancy
O O1 0.72875(8) 0.61870(12) 0.87357(10) 0.0250(3) Uani d . 1
H H1O 0.7962 0.6248 0.8759 0.038 Uiso calc R 1
O O2 -0.04201(10) -0.33486(15) -0.09068(12) 0.0354(3) Uani d . 1
H H2O -0.1107 -0.3454 -0.0975 0.053 Uiso calc R 1
N N1 0.36829(10) 0.16168(14) 0.46180(12) 0.0218(3) Uani d . 1
N N2 0.32543(10) 0.06609(15) 0.35537(12) 0.0237(3) Uani d . 1
C C1 0.66180(12) 0.52650(16) 0.77724(13) 0.0205(3) Uani d . 1
C C2 0.54791(11) 0.48685(16) 0.75810(13) 0.0206(3) Uani d . 1
H H2 0.5150 0.5274 0.8111 0.025 Uiso calc R 1
C C3 0.48322(12) 0.38881(16) 0.66218(14) 0.0210(3) Uani d . 1
H H3 0.4062 0.3614 0.6502 0.025 Uiso calc R 1
C C4 0.52981(12) 0.32924(16) 0.58232(13) 0.0205(3) Uani d . 1
C C5 0.64248(12) 0.37493(17) 0.60033(14) 0.0235(3) Uani d . 1
H H5 0.6743 0.3385 0.5452 0.028 Uiso calc R 1
C C6 0.70851(12) 0.47210(18) 0.69680(14) 0.0244(3) Uani d . 1
H H6 0.7850 0.5014 0.7080 0.029 Uiso calc R 1
C C7 0.46655(12) 0.22489(16) 0.47989(14) 0.0222(3) Uani d . 1
H H7 0.4999 0.2022 0.4231 0.027 Uiso calc R 1
C C8 0.21725(12) 0.03528(17) 0.31936(14) 0.0229(3) Uani d . 1
H H8 0.1770 0.0776 0.3647 0.028 Uiso calc R 1
C C9 0.15253(12) -0.06125(17) 0.21241(14) 0.0225(3) Uani d . 1
C C10 0.03306(13) -0.07915(18) 0.17746(15) 0.0261(3) Uani d . 1
H H10 -0.0030 -0.0285 0.2239 0.031 Uiso calc R 1
C C11 -0.03409(12) -0.16936(18) 0.07641(15) 0.0267(4) Uani d . 1
H H11 -0.1155 -0.1793 0.0533 0.032 Uiso calc R 1
C C12 0.01847(13) -0.24519(18) 0.00911(14) 0.0249(3) Uani d . 1
C C13 0.13789(13) -0.22885(19) 0.04311(15) 0.0281(4) Uani d . 1
H H13 0.1738 -0.2808 -0.0029 0.034 Uiso calc R 1
C C14 0.20428(12) -0.13778(18) 0.14312(15) 0.0255(3) Uani d . 1
H H14 0.2855 -0.1269 0.1652 0.031 Uiso calc R 1

loop_
_atom_site_aniso_label
_atom_site_aniso_U_11
_atom_site_aniso_U_22
_atom_site_aniso_U_33
_atom_site_aniso_U_12
_atom_site_aniso_U_13
_atom_site_aniso_U_23
O1 0.0173(5) 0.0312(6) 0.0239(6) -0.0057(4) 0.0056(4) -0.0074(4)
O2 0.0274(6) 0.0478(7) 0.0314(7) -0.0141(5) 0.0123(5) -0.0180(5)
N1 0.0228(6) 0.0218(6) 0.0169(6) -0.0009(5) 0.0044(5) -0.0021(5)
N2 0.0253(6) 0.0251(6) 0.0188(6) -0.0023(5) 0.0070(5) -0.0035(5)
C1 0.0201(6) 0.0192(6) 0.0195(7) -0.0004(5) 0.0055(5) -0.0003(5)
C2 0.0199(6) 0.0216(7) 0.0213(7) -0.0008(5) 0.0093(5) -0.0009(5)
C3 0.0186(6) 0.0218(7) 0.0221(7) -0.0021(5) 0.0081(5) 0.0000(5)
C4 0.0219(6) 0.0199(7) 0.0184(7) -0.0002(5) 0.0070(5) 0.0007(5)
C5 0.0227(7) 0.0271(7) 0.0225(8) 0.0020(5) 0.0110(6) -0.0010(6)
C6 0.0178(6) 0.0293(8) 0.0260(8) -0.0024(5) 0.0088(6) -0.0012(6)
C7 0.0239(7) 0.0231(7) 0.0189(7) 0.0013(5) 0.0082(6) 0.0002(5)
C8 0.0235(7) 0.0247(7) 0.0195(7) -0.0002(5) 0.0076(6) -0.0015(6)
C9 0.0227(7) 0.0235(7) 0.0196(7) -0.0026(5) 0.0069(5) 0.0001(6)
C10 0.0246(7) 0.0304(8) 0.0250(8) -0.0023(6) 0.0119(6) -0.0038(6)
C11 0.0203(7) 0.0324(8) 0.0268(8) -0.0056(6) 0.0092(6) -0.0028(6)
C12 0.0260(7) 0.0270(7) 0.0205(7) -0.0073(6) 0.0082(6) -0.0036(6)
C13 0.0254(7) 0.0329(8) 0.0276(8) -0.0036(6) 0.0125(6) -0.0077(6)
C14 0.0199(6) 0.0293(8) 0.0265(8) -0.0030(5) 0.0086(6) -0.0039(6)

loop_
_atom_type_symbol
_atom_type_description
_atom_type_scat_dispersion_real
_atom_type_scat_dispersion_imag
_atom_type_scat_source
C C 0.0033 0.0016 'International Tables Vol C Tables 4.2.6.8 and 6.1.1.4'
H H 0.0000 0.0000 'International Tables Vol C Tables 4.2.6.8 and 6.1.1.4'
N N 0.0061 0.0033 'International Tables Vol C Tables 4.2.6.8 and 6.1.1.4'
O O 0.0106 0.0060 'International Tables Vol C Tables 4.2.6.8 and 6.1.1.4'

loop_
_geom_angle_atom_site_label_1
_geom_angle_atom_site_label_2
_geom_angle_atom_site_label_3
_geom_angle
_geom_angle_publ_flag
C1 O1 H1O 109.5 no
C12 O2 H2O 109.5 no
C7 N1 N2 112.40(13) yes
C8 N2 N1 112.55(13) yes
O1 C1 C6 118.79(12) no
O1 C1 C2 121.18(13) no
C6 C1 C2 120.02(13) no
C3 C2 C1 120.03(13) no
C3 C2 H2 120.0 no
C1 C2 H2 120.0 no
C2 C3 C4 120.79(12) no
C2 C3 H3 119.6 no
C4 C3 H3 119.6 no
C3 C4 C5 118.28(13) no
C3 C4 C7 123.55(13) no
C5 C4 C7 118.16(13) no
C6 C5 C4 121.41(14) no
C6 C5 H5 119.3 no
C4 C5 H5 119.3 no
C5 C6 C1 119.39(13) no
C5 C6 H6 120.3 no
C1 C6 H6 120.3 no
N1 C7 C4 123.86(14) no
N1 C7 H7 118.1 no
C4 C7 H7 118.1 no
N2 C8 C9 123.35(14) no
N2 C8 H8 118.3 no
C9 C8 H8 118.3 no
C10 C9 C14 118.45(14) no
C10 C9 C8 118.23(14) no
C14 C9 C8 123.31(13) no
C11 C10 C9 121.35(14) no
C11 C10 H10 119.3 no
C9 C10 H10 119.3 no
C10 C11 C12 119.55(13) no
C10 C11 H11 120.2 no
C12 C11 H11 120.2 no
O2 C12 C11 122.59(13) no
O2 C12 C13 117.62(14) no
C11 C12 C13 119.78(14) no
C14 C13 C12 120.49(14) no
C14 C13 H13 119.8 no
C12 C13 H13 119.8 no
C13 C14 C9 120.37(13) no
C13 C14 H14 119.8 no
C9 C14 H14 119.8 no

loop_
_geom_bond_atom_site_label_1
_geom_bond_atom_site_label_2
_geom_bond_distance
_geom_bond_publ_flag
O1 C1 1.3615(17) yes
O1 H1O 0.8400 no
O2 C12 1.3550(19) yes
O2 H2O 0.8400 no
N1 C7 1.2843(19) yes
N1 N2 1.4148(17) yes
N2 C8 1.2767(19) yes
C1 C6 1.392(2) no
C1 C2 1.3982(18) no
C2 C3 1.3806(19) no
C2 H2 0.9500 no
C3 C4 1.400(2) no
C3 H3 0.9500 no
C4 C5 1.400(2) no
C4 C7 1.456(2) no
C5 C6 1.384(2) no
C5 H5 0.9500 no
C6 H6 0.9500 no
C7 H7 0.9500 no
C8 C9 1.454(2) no
C8 H8 0.9500 no
C9 C10 1.395(2) no
C9 C14 1.403(2) no
C10 C11 1.386(2) no
C10 H10 0.9500 no
C11 C12 1.390(2) no
C11 H11 0.9500 no
C12 C13 1.395(2) no
C13 C14 1.380(2) no
C13 H13 0.9500 no
C14 H14 0.9500 no

loop_
_geom_hbond_atom_site_label_D
_geom_hbond_atom_site_label_H
_geom_hbond_atom_site_label_A
_geom_hbond_site_symmetry_A
_geom_hbond_distance_DH
_geom_hbond_distance_HA
_geom_hbond_distance_DA
_geom_hbond_angle_DHA
_geom_hbond_publ_flag
O1 H1O H2O 1_666 0.84(10) 1.11(10) 1.9303(16) 163.3(4) yes
O1 H1O O2 1_666 0.84(10) 1.94(10) 2.7679(16) 168.7(4) yes
O2 H2O H1O 1_444 0.84(10) 1.11(10) 1.9393(15) 167.6(4) yes
O2 H2O O1 1_444 0.84(10) 1.93(10) 2.7679(16) 174.8(4) yes

loop_
_geom_torsion_atom_site_label_1
_geom_torsion_atom_site_label_2
_geom_torsion_atom_site_label_3
_geom_torsion_atom_site_label_4
_geom_torsion
_geom_torsion_publ_flag
C7 N1 N2 C8 -163.47(13) no
O1 C1 C2 C3 -177.79(12) no
C6 C1 C2 C3 2.5(2) no
C1 C2 C3 C4 -0.7(2) no
C2 C3 C4 C5 -1.6(2) no
C2 C3 C4 C7 179.70(13) no
C3 C4 C5 C6 2.2(2) no
C7 C4 C5 C6 -179.07(13) no
C4 C5 C6 C1 -0.4(2) no
O1 C1 C6 C5 178.33(13) no
C2 C1 C6 C5 -1.9(2) no
N2 N1 C7 C4 179.69(12) no
C3 C4 C7 N1 -9.1(2) no
C5 C4 C7 N1 172.24(14) no
N1 N2 C8 C9 -179.73(12) no
N2 C8 C9 C10 -176.21(15) no
N2 C8 C9 C14 4.1(2) no
C14 C9 C10 C11 -0.4(2) no
C8 C9 C10 C11 179.94(14) no
C9 C10 C11 C12 0.8(2) no
C10 C11 C12 O2 -179.88(14) no
C10 C11 C12 C13 -0.5(2) no
O2 C12 C13 C14 179.33(14) no
C11 C12 C13 C14 0.0(2) no
C12 C13 C14 C9 0.4(2) no
C10 C9 C14 C13 -0.2(2) no
C8 C9 C14 C13 179.45(14) no

loop_
_cod_related_entry_id
_cod_related_entry_database
_cod_related_entry_code
1 ChemSpider 15489291
